data_7040546
loop_
_publ_author_name
'Loor, M.'
'Bendt, G.'
'Hagemann, U.'
'W\"olper, C'
'Assenmacher, W.'
'Schulz, S.'

_publ_section_title
;
 Synthesis of Bi2Te3 and (BixSb1-x)2Te3 nanoparticles using the novel IL
 [C4mim]3[Bi3I12].
;
_journal_issue 39
_journal_name_full 'Dalton transactions (Cambridge, England : 2003)'
_journal_page_first 15326
_journal_page_last 15335
_journal_paper_doi 10.1039/c6dt02361d
_journal_volume 45
_journal_year 2016
_chemical_formula_sum 'C24 H45 Bi3 I12 N6'
_chemical_formula_weight 2567.40
_space_group_crystal_system monoclinic
_space_group_IT_number 14
_space_group_name_Hall '-P 2ybc'
_space_group_name_H-M_alt 'P 1 21/c 1'
_symmetry_space_group_name_Hall '-P 2ybc'
_symmetry_space_group_name_H-M 'P 1 21/c 1'
_atom_sites_solution_hydrogens geom
_atom_sites_solution_primary direct
_atom_sites_solution_secondary difmap
_audit_creation_method SHELXL-2014/7
_audit_update_record
;
2016-05-13 deposited with the CCDC.
2016-09-01 downloaded from the CCDC.
;
_cell_angle_alpha 90
_cell_angle_beta 96.503(3)
_cell_angle_gamma 90
_cell_formula_units_Z 4
_cell_length_a 17.5900(9)
_cell_length_b 15.9186(7)
_cell_length_c 19.3836(9)
_cell_measurement_reflns_used 9925
_cell_measurement_temperature 100(1)
_cell_measurement_theta_max 28.22
_cell_measurement_theta_min 2.33
_cell_volume 5392.6(4)
_computing_cell_refinement 'BRUKER D8 KAPPA APEX 2 (3.0-2009)'
_computing_data_collection 'BRUKER D8 KAPPA APEX 2 (3.0-2009)'
_computing_data_reduction 'BRUKER D8 KAPPA APEX 2 (3.0-2009)'
_computing_molecular_graphics 'BRUKER AXS SHELXTL (c) 2008 / Vers. 2008/4'
_computing_publication_material 'BRUKER AXS SHELXTL (c) 2008 / Vers. 2008/4'
_computing_structure_refinement 'SHELXL-2014/7 (Sheldrick, 2014)'
_computing_structure_solution 'BRUKER D8 KAPPA APEX 2 (3.0-2009)'
_diffrn_ambient_temperature 100(1)
_diffrn_detector_area_resol_mean 512
_diffrn_measured_fraction_theta_full 1.000
_diffrn_measured_fraction_theta_max 0.993
_diffrn_measurement_device_type
; 
 Bruker D8 KAPPA series II with APEX II area detector system
;
_diffrn_measurement_method
;
 Data collection strategy APEX 2/COSMO
;
_diffrn_radiation_monochromator 'Triumph Goebel mirror'
_diffrn_radiation_source 'fine-focus sealed tube'
_diffrn_radiation_type MoK\a
_diffrn_radiation_wavelength 0.71073
_diffrn_reflns_av_R_equivalents 0.1193
_diffrn_reflns_av_unetI/netI 0.1043
_diffrn_reflns_Laue_measured_fraction_full 1.000
_diffrn_reflns_Laue_measured_fraction_max 0.993
_diffrn_reflns_limit_h_max 23
_diffrn_reflns_limit_h_min -22
_diffrn_reflns_limit_k_max 21
_diffrn_reflns_limit_k_min -21
_diffrn_reflns_limit_l_max 25
_diffrn_reflns_limit_l_min -25
_diffrn_reflns_number 87677
_diffrn_reflns_point_group_measured_fraction_full 1.000
_diffrn_reflns_point_group_measured_fraction_max 0.993
_diffrn_reflns_theta_full 25.242
_diffrn_reflns_theta_max 28.408
_diffrn_reflns_theta_min 1.660
_exptl_absorpt_coefficient_mu 16.658
_exptl_absorpt_correction_T_max 0.75
_exptl_absorpt_correction_T_min 0.41
_exptl_absorpt_correction_type numerical
_exptl_absorpt_process_details
; 
 BRUKER AXS SMART APEX 2 Vers. 3.0-2009
 R.H. Blessing, Acta Cryst. (1995) A51 33-38 
;
_exptl_crystal_colour red
_exptl_crystal_density_diffrn 3.162
_exptl_crystal_description tablet
_exptl_crystal_F_000 4464
_exptl_crystal_size_max 0.145
_exptl_crystal_size_mid 0.094
_exptl_crystal_size_min 0.047
_refine_diff_density_max 2.683
_refine_diff_density_min -2.694
_refine_diff_density_rms 0.418
_refine_ls_extinction_method none
_refine_ls_goodness_of_fit_ref 1.020
_refine_ls_hydrogen_treatment constr
_refine_ls_matrix_type full
_refine_ls_number_parameters 415
_refine_ls_number_reflns 13458
_refine_ls_number_restraints 0
_refine_ls_restrained_S_all 1.020
_refine_ls_R_factor_all 0.1103
_refine_ls_R_factor_gt 0.0423
_refine_ls_shift/su_max 0.002
_refine_ls_shift/su_mean 0.000
_refine_ls_structure_factor_coef Fsqd
_refine_ls_weighting_details 'w=1/[\s^2^(Fo^2^)+(0.0188P)^2^+33.2136P] where P=(Fo^2^+2Fc^2^)/3'
_refine_ls_weighting_scheme calc
_refine_ls_wR_factor_gt 0.0687
_refine_ls_wR_factor_ref 0.0864
_reflns_Friedel_coverage 0.000
_reflns_number_gt 8222
_reflns_number_total 13458
_reflns_threshold_expression 'I > 2\s(I)'
_cod_data_source_file c6dt02361d2.cif
_cod_data_source_block malo_001m
_cod_depositor_comments
;Adding full bibliography for 7040546.cif.

 Adding full bibliography for 7040546.cif.
;
_cod_database_code 7040546
_shelx_shelxl_version_number 2014/7
_shelx_space_group_comment
;
The symmetry employed for this shelxl refinement is uniquely defined
by the following loop, which should always be used as a source of
symmetry information in preference to the above space-group names.
They are only intended as comments.
;
_shelx_estimated_absorpt_t_min 0.196
_shelx_estimated_absorpt_t_max 0.508
_exptl_absorpt_special_details
; 
  Crystal faces:

     H       K       L      d(mm)

   1.000   0.000   0.000   0.02300
  -1.000   0.000   0.000   0.01000
   0.000  -1.000  -1.000   0.04700
   0.000   1.000   1.000   0.03200
   0.000   2.000   1.000   0.02300
   0.000  -2.000  -1.000   0.04400
   0.000   0.000   1.000   0.05000
  -1.000   5.000  -5.000   0.01300
;

loop_
_space_group_symop_operation_xyz
'x, y, z'
'-x, y+1/2, -z+1/2'
'-x, -y, -z'
'x, -y-1/2, z-1/2'

loop_
_atom_site_label
_atom_site_type_symbol
_atom_site_fract_x
_atom_site_fract_y
_atom_site_fract_z
_atom_site_U_iso_or_equiv
_atom_site_adp_type
_atom_site_occupancy
_atom_site_site_symmetry_order
_atom_site_calc_flag
_atom_site_refinement_flags_posn
_atom_site_refinement_flags_adp
_atom_site_refinement_flags_occupancy
Bi11 Bi 0.0000 1.0000 0.0000 0.01439(13) Uani 1 2 d S . P
Bi12 Bi 0.01767(3) 0.97235(3) 0.21115(2) 0.01555(10) Uani 1 1 d . . .
Bi21 Bi 0.5000 0.5000 0.0000 0.01538(13) Uani 1 2 d S . P
Bi22 Bi 0.53106(3) 0.73520(3) 0.07948(2) 0.01641(10) Uani 1 1 d . . .
I11 I 0.05887(4) 1.13198(4) 0.10790(3) 0.01832(17) Uani 1 1 d . . .
I12 I -0.13217(4) 0.96763(5) 0.08754(4) 0.01970(17) Uani 1 1 d . . .
I13 I 0.08910(5) 0.86294(5) 0.08723(4) 0.02123(18) Uani 1 1 d . . .
I14 I 0.16559(4) 0.98479(5) 0.29583(4) 0.02182(18) Uani 1 1 d . . .
I15 I -0.06186(5) 1.07445(5) 0.30552(4) 0.02337(18) Uani 1 1 d . . .
I16 I -0.02100(5) 0.81356(5) 0.26923(4) 0.02261(18) Uani 1 1 d . . .
I21 I 0.63840(5) 0.56031(5) 0.09786(4) 0.02067(17) Uani 1 1 d . . .
I22 I 0.39643(5) 0.59335(5) 0.09239(4) 0.02331(18) Uani 1 1 d . . .
I23 I 0.51841(5) 0.66177(5) -0.08326(4) 0.02183(18) Uani 1 1 d . . .
I24 I 0.53230(5) 0.77835(5) 0.22465(3) 0.02070(17) Uani 1 1 d . . .
I25 I 0.42182(5) 0.86717(5) 0.03061(4) 0.02571(19) Uani 1 1 d . . .
I26 I 0.66929(5) 0.82863(5) 0.06037(4) 0.02214(18) Uani 1 1 d . . .
N11 N 0.2746(6) 0.7836(6) 0.2482(5) 0.026(2) Uani 1 1 d . . .
N12 N 0.2244(6) 0.7488(6) 0.3385(5) 0.027(2) Uani 1 1 d . . .
N21 N 0.6584(6) 0.5413(6) 0.3593(5) 0.021(2) Uani 1 1 d . . .
N22 N 0.5382(6) 0.5664(6) 0.3281(5) 0.019(2) Uani 1 1 d . . .
N31 N 0.8695(6) 0.6709(6) 0.0389(5) 0.023(2) Uani 1 1 d . . .
N32 N 0.8144(6) 0.6218(6) -0.0577(5) 0.027(2) Uani 1 1 d . . .
C11 C 0.2849(8) 0.7960(8) 0.1745(6) 0.035(3) Uani 1 1 d . . .
H11A H 0.2683 0.7454 0.1482 0.052 Uiso 1 1 calc R U .
H11B H 0.3390 0.8068 0.1702 0.052 Uiso 1 1 calc R U .
H11C H 0.2541 0.8440 0.1562 0.052 Uiso 1 1 calc R U .
C12 C 0.2125(8) 0.7569(7) 0.2707(6) 0.029(3) Uani 1 1 d . . .
H12 H 0.1659 0.7450 0.2427 0.034 Uiso 1 1 calc R U .
C13 C 0.3299(8) 0.7948(7) 0.3009(6) 0.029(3) Uani 1 1 d . . .
H13 H 0.3805 0.8141 0.2975 0.035 Uiso 1 1 calc R U .
C14 C 0.2994(8) 0.7729(7) 0.3607(7) 0.028(3) Uani 1 1 d . . .
H14 H 0.3240 0.7741 0.4070 0.034 Uiso 1 1 calc R U .
C15 C 0.1696(8) 0.7190(8) 0.3851(7) 0.035(3) Uani 1 1 d . . .
H15A H 0.1951 0.6767 0.4172 0.042 Uiso 1 1 calc R U .
H15B H 0.1263 0.6910 0.3570 0.042 Uiso 1 1 calc R U .
C16 C 0.1380(7) 0.7894(8) 0.4277(6) 0.031(3) Uani 1 1 d . . .
H16A H 0.1169 0.8344 0.3958 0.037 Uiso 1 1 calc R U .
H16B H 0.0956 0.7669 0.4516 0.037 Uiso 1 1 calc R U .
C17 C 0.1982(8) 0.8270(9) 0.4813(7) 0.045(4) Uani 1 1 d . . .
H17A H 0.2360 0.8591 0.4578 0.054 Uiso 1 1 calc R U .
H17B H 0.2255 0.7815 0.5088 0.054 Uiso 1 1 calc R U .
C18 C 0.1586(10) 0.8857(11) 0.5298(9) 0.068(6) Uani 1 1 d . . .
H18A H 0.1278 0.9274 0.5020 0.103 Uiso 1 1 calc R U .
H18B H 0.1975 0.9144 0.5616 0.103 Uiso 1 1 calc R U .
H18C H 0.1254 0.8525 0.5567 0.103 Uiso 1 1 calc R U .
C21 C 0.7322(7) 0.5349(8) 0.4009(7) 0.032(3) Uani 1 1 d . . .
H21A H 0.7417 0.5859 0.4288 0.048 Uiso 1 1 calc R U .
H21B H 0.7725 0.5284 0.3702 0.048 Uiso 1 1 calc R U .
H21C H 0.7323 0.4860 0.4316 0.048 Uiso 1 1 calc R U .
C22 C 0.5940(7) 0.5733(7) 0.3794(6) 0.022(3) Uani 1 1 d . . .
H22 H 0.5892 0.5972 0.4237 0.026 Uiso 1 1 calc R U .
C23 C 0.6427(8) 0.5122(8) 0.2931(6) 0.032(3) Uani 1 1 d . . .
H23 H 0.6775 0.4862 0.2656 0.039 Uiso 1 1 calc R U .
C24 C 0.5668(8) 0.5280(8) 0.2741(6) 0.031(3) Uani 1 1 d . . .
H24 H 0.5389 0.5144 0.2307 0.037 Uiso 1 1 calc R U .
C25 C 0.4580(7) 0.5919(6) 0.3291(6) 0.024(3) Uani 1 1 d . . .
H25A H 0.4381 0.6150 0.2832 0.029 Uiso 1 1 calc R U .
H25B H 0.4552 0.6368 0.3642 0.029 Uiso 1 1 calc R U .
C26 C 0.4089(7) 0.5189(7) 0.3462(6) 0.025(3) Uani 1 1 d . . .
H26A H 0.4261 0.4992 0.3939 0.030 Uiso 1 1 calc R U .
H26B H 0.4158 0.4721 0.3139 0.030 Uiso 1 1 calc R U .
C27 C 0.3246(7) 0.5416(8) 0.3412(7) 0.028(3) Uani 1 1 d . . .
H27A H 0.3185 0.5902 0.3719 0.034 Uiso 1 1 calc R U .
H27B H 0.2964 0.4938 0.3587 0.034 Uiso 1 1 calc R U .
C28 C 0.2886(8) 0.5633(9) 0.2681(8) 0.047(4) Uani 1 1 d . . .
H28A H 0.3131 0.6138 0.2518 0.070 Uiso 1 1 calc R U .
H28B H 0.2338 0.5738 0.2687 0.070 Uiso 1 1 calc R U .
H28C H 0.2958 0.5164 0.2368 0.070 Uiso 1 1 calc R U .
C31 C 0.8801(9) 0.7103(8) 0.1078(6) 0.039(4) Uani 1 1 d . . .
H31A H 0.8343 0.7425 0.1151 0.059 Uiso 1 1 calc R U .
H31B H 0.9244 0.7480 0.1107 0.059 Uiso 1 1 calc R U .
H31C H 0.8888 0.6667 0.1435 0.059 Uiso 1 1 calc R U .
C32 C 0.8037(8) 0.6570(7) 0.0028(6) 0.029(3) Uani 1 1 d . . .
H32 H 0.7552 0.6700 0.0173 0.034 Uiso 1 1 calc R U .
C33 C 0.9259(8) 0.6452(8) 0.0002(7) 0.035(3) Uani 1 1 d . . .
H33 H 0.9795 0.6491 0.0131 0.042 Uiso 1 1 calc R U .
C34 C 0.8910(9) 0.6136(8) -0.0590(6) 0.037(4) Uani 1 1 d . . .
H34 H 0.9155 0.5896 -0.0955 0.044 Uiso 1 1 calc R U .
C35 C 0.7533(8) 0.5982(7) -0.1134(6) 0.034(3) Uani 1 1 d . . .
H35A H 0.7581 0.5377 -0.1239 0.040 Uiso 1 1 calc R U .
H35B H 0.7030 0.6068 -0.0962 0.040 Uiso 1 1 calc R U .
C36 C 0.7551(8) 0.6462(7) -0.1778(6) 0.033(3) Uani 1 1 d . . .
H36A H 0.7144 0.6248 -0.2129 0.040 Uiso 1 1 calc R U .
H36B H 0.8048 0.6363 -0.1957 0.040 Uiso 1 1 calc R U .
C37 C 0.7441(8) 0.7403(7) -0.1693(6) 0.032(3) Uani 1 1 d . . .
H37A H 0.6923 0.7507 -0.1558 0.038 Uiso 1 1 calc R U .
H37B H 0.7818 0.7609 -0.1313 0.038 Uiso 1 1 calc R U .
C38 C 0.7534(7) 0.7889(8) -0.2343(6) 0.031(3) Uani 1 1 d . . .
H38A H 0.8071 0.7875 -0.2432 0.046 Uiso 1 1 calc R U .
H38B H 0.7377 0.8473 -0.2285 0.046 Uiso 1 1 calc R U .
H38C H 0.7215 0.7637 -0.2737 0.046 Uiso 1 1 calc R U .

loop_
_atom_site_aniso_label
_atom_site_aniso_U_11
_atom_site_aniso_U_22
_atom_site_aniso_U_33
_atom_site_aniso_U_23
_atom_site_aniso_U_13
_atom_site_aniso_U_12
Bi11 0.0168(4) 0.0159(3) 0.0109(3) -0.0002(2) 0.0033(2) -0.0001(3)
Bi12 0.0185(3) 0.0166(2) 0.01215(19) 0.00114(17) 0.00410(17) -0.00012(18)
Bi21 0.0199(4) 0.0157(3) 0.0110(3) -0.0005(2) 0.0034(2) -0.0004(3)
Bi22 0.0202(3) 0.0168(2) 0.01284(19) -0.00150(17) 0.00453(18) -0.00057(19)
I11 0.0234(5) 0.0156(4) 0.0161(3) -0.0026(3) 0.0028(3) -0.0014(3)
I12 0.0175(4) 0.0244(4) 0.0180(4) 0.0005(3) 0.0053(3) -0.0020(3)
I13 0.0251(5) 0.0218(4) 0.0169(3) 0.0003(3) 0.0033(3) 0.0063(3)
I14 0.0188(5) 0.0230(4) 0.0230(4) 0.0030(3) -0.0002(3) -0.0023(3)
I15 0.0256(5) 0.0260(4) 0.0196(4) -0.0034(3) 0.0073(3) 0.0026(3)
I16 0.0275(5) 0.0200(4) 0.0203(4) 0.0039(3) 0.0027(3) -0.0053(3)
I21 0.0204(5) 0.0229(4) 0.0179(4) 0.0004(3) -0.0009(3) 0.0000(3)
I22 0.0232(5) 0.0218(4) 0.0269(4) -0.0061(3) 0.0113(4) -0.0023(3)
I23 0.0324(5) 0.0208(4) 0.0126(3) 0.0027(3) 0.0044(3) 0.0011(3)
I24 0.0257(5) 0.0239(4) 0.0133(3) -0.0015(3) 0.0055(3) -0.0025(3)
I25 0.0300(5) 0.0260(4) 0.0212(4) 0.0001(3) 0.0031(3) 0.0081(4)
I26 0.0226(5) 0.0201(4) 0.0248(4) -0.0007(3) 0.0076(3) -0.0033(3)
N11 0.023(7) 0.023(6) 0.030(6) -0.004(5) 0.002(5) 0.002(5)
N12 0.031(7) 0.013(5) 0.038(6) 0.007(5) 0.013(5) -0.001(5)
N21 0.013(6) 0.025(5) 0.025(5) 0.005(4) 0.000(4) -0.001(4)
N22 0.019(6) 0.021(5) 0.019(5) 0.003(4) 0.003(4) 0.000(4)
N31 0.031(7) 0.021(5) 0.014(5) -0.002(4) -0.009(5) 0.006(5)
N32 0.028(7) 0.023(6) 0.027(6) -0.002(5) 0.000(5) 0.000(5)
C11 0.033(9) 0.042(8) 0.029(7) 0.013(6) 0.004(6) 0.005(7)
C12 0.037(9) 0.032(7) 0.017(6) 0.000(5) 0.001(6) 0.002(6)
C13 0.027(8) 0.026(7) 0.031(7) 0.001(6) -0.010(6) -0.004(6)
C14 0.030(9) 0.022(7) 0.033(7) 0.003(6) 0.007(6) 0.006(6)
C15 0.039(9) 0.025(7) 0.039(8) 0.006(6) 0.000(7) 0.009(6)
C16 0.023(8) 0.051(9) 0.018(6) 0.013(6) -0.004(6) -0.004(6)
C17 0.038(10) 0.061(10) 0.038(8) -0.014(7) 0.017(7) -0.025(8)
C18 0.054(12) 0.085(13) 0.072(12) -0.055(10) 0.033(10) -0.027(10)
C21 0.026(8) 0.024(7) 0.047(8) 0.003(6) 0.009(7) -0.004(6)
C22 0.019(7) 0.015(6) 0.033(7) -0.005(5) 0.009(6) 0.001(5)
C23 0.035(9) 0.040(8) 0.026(7) -0.001(6) 0.016(6) 0.010(7)
C24 0.034(9) 0.034(7) 0.027(7) -0.006(6) 0.017(6) -0.003(6)
C25 0.046(9) 0.008(5) 0.019(6) 0.004(5) 0.011(6) -0.002(5)
C26 0.025(8) 0.014(6) 0.036(7) 0.009(5) 0.009(6) -0.002(5)
C27 0.019(8) 0.023(7) 0.045(8) 0.005(6) 0.012(6) 0.001(5)
C28 0.023(9) 0.048(9) 0.070(11) -0.008(8) 0.003(8) 0.003(7)
C31 0.055(11) 0.035(8) 0.027(7) -0.002(6) 0.003(7) 0.000(7)
C32 0.038(9) 0.017(6) 0.031(7) 0.005(5) 0.005(6) 0.011(6)
C33 0.025(9) 0.037(8) 0.043(8) 0.012(7) 0.005(7) -0.005(6)
C34 0.056(11) 0.035(8) 0.023(7) 0.002(6) 0.025(7) 0.009(7)
C35 0.040(9) 0.017(7) 0.040(8) -0.005(6) -0.013(7) -0.004(6)
C36 0.045(10) 0.014(6) 0.035(7) 0.003(5) -0.017(7) -0.004(6)
C37 0.031(9) 0.034(8) 0.028(7) 0.007(6) -0.005(6) -0.010(6)
C38 0.018(8) 0.036(8) 0.036(7) -0.002(6) -0.003(6) 0.010(6)

loop_
_atom_type_symbol
_atom_type_description
_atom_type_scat_dispersion_real
_atom_type_scat_dispersion_imag
_atom_type_scat_source
C C 0.0033 0.0016 'International Tables Vol C Tables 4.2.6.8 and 6.1.1.4'
H H 0.0000 0.0000 'International Tables Vol C Tables 4.2.6.8 and 6.1.1.4'
N N 0.0061 0.0033 'International Tables Vol C Tables 4.2.6.8 and 6.1.1.4'
I I -0.4742 1.8119 'International Tables Vol C Tables 4.2.6.8 and 6.1.1.4'
Bi Bi -4.1077 10.2566 'International Tables Vol C Tables 4.2.6.8 and 6.1.1.4'

loop_
_geom_angle_atom_site_label_1
_geom_angle_atom_site_label_2
_geom_angle_atom_site_label_3
_geom_angle
_geom_angle_site_symmetry_1
_geom_angle_site_symmetry_3
I11 Bi11 I11 180.00(3) 3_575 .
I11 Bi11 I12 92.50(2) 3_575 .
I11 Bi11 I12 87.50(2) . .
I11 Bi11 I12 87.50(2) 3_575 3_575
I11 Bi11 I12 92.50(2) . 3_575
I12 Bi11 I12 180.0 . 3_575
I11 Bi11 I13 89.96(2) 3_575 3_575
I11 Bi11 I13 90.04(2) . 3_575
I12 Bi11 I13 92.99(2) . 3_575
I12 Bi11 I13 87.01(2) 3_575 3_575
I11 Bi11 I13 90.04(2) 3_575 .
I11 Bi11 I13 89.96(2) . .
I12 Bi11 I13 87.01(2) . .
I12 Bi11 I13 92.99(2) 3_575 .
I13 Bi11 I13 180.000(19) 3_575 .
I16 Bi12 I15 95.31(2) . .
I16 Bi12 I14 94.28(2) . .
I15 Bi12 I14 94.00(2) . .
I16 Bi12 I13 87.02(2) . .
I15 Bi12 I13 172.24(3) . .
I14 Bi12 I13 93.21(2) . .
I16 Bi12 I12 93.34(2) . .
I15 Bi12 I12 93.81(2) . .
I14 Bi12 I12 168.54(2) . .
I13 Bi12 I12 78.64(2) . .
I16 Bi12 I11 166.40(2) . .
I15 Bi12 I11 95.91(2) . .
I14 Bi12 I11 92.57(2) . .
I13 Bi12 I11 80.878(19) . .
I12 Bi12 I11 78.28(2) . .
I21 Bi21 I21 180.0 3_665 .
I21 Bi21 I23 93.49(2) 3_665 .
I21 Bi21 I23 86.51(2) . .
I21 Bi21 I23 86.51(2) 3_665 3_665
I21 Bi21 I23 93.49(2) . 3_665
I23 Bi21 I23 180.0 . 3_665
I21 Bi21 I22 88.26(2) 3_665 3_665
I21 Bi21 I22 91.74(2) . 3_665
I23 Bi21 I22 89.68(2) . 3_665
I23 Bi21 I22 90.32(2) 3_665 3_665
I21 Bi21 I22 91.74(2) 3_665 .
I21 Bi21 I22 88.26(2) . .
I23 Bi21 I22 90.32(2) . .
I23 Bi21 I22 89.68(2) 3_665 .
I22 Bi21 I22 180.00(2) 3_665 .
I24 Bi22 I26 95.06(2) . .
I24 Bi22 I25 94.40(2) . .
I26 Bi22 I25 96.85(3) . .
I24 Bi22 I22 90.87(2) . .
I26 Bi22 I22 167.43(2) . .
I25 Bi22 I22 93.73(3) . .
I24 Bi22 I23 172.46(2) . .
I26 Bi22 I23 91.48(2) . .
I25 Bi22 I23 88.54(2) . .
I22 Bi22 I23 82.00(2) . .
I24 Bi22 I21 98.70(2) . .
I26 Bi22 I21 88.25(2) . .
I25 Bi22 I21 165.48(2) . .
I22 Bi22 I21 79.89(2) . .
I23 Bi22 I21 77.71(2) . .
Bi11 I11 Bi12 78.993(18) . .
Bi11 I12 Bi12 78.953(19) . .
Bi11 I13 Bi12 79.344(18) . .
Bi21 I21 Bi22 78.264(19) . .
Bi21 I22 Bi22 79.003(19) . .
Bi21 I23 Bi22 78.325(17) . .
C12 N11 C13 110.8(11) . .
C12 N11 C11 124.9(11) . .
C13 N11 C11 124.2(11) . .
C12 N12 C14 108.6(11) . .
C12 N12 C15 127.2(12) . .
C14 N12 C15 124.2(10) . .
C22 N21 C23 108.4(10) . .
C22 N21 C21 126.7(10) . .
C23 N21 C21 124.8(11) . .
C22 N22 C24 108.1(11) . .
C22 N22 C25 126.7(10) . .
C24 N22 C25 125.1(10) . .
C32 N31 C33 108.0(10) . .
C32 N31 C31 125.2(11) . .
C33 N31 C31 126.8(11) . .
C32 N32 C34 107.3(11) . .
C32 N32 C35 125.7(12) . .
C34 N32 C35 127.1(11) . .
N11 C12 N12 109.0(12) . .
N11 C13 C14 106.8(12) . .
C13 C14 N12 104.8(11) . .
N12 C15 C16 113.4(10) . .
C17 C16 C15 112.9(11) . .
C16 C17 C18 109.1(12) . .
N22 C22 N21 109.2(10) . .
N21 C23 C24 106.1(11) . .
N22 C24 C23 108.2(12) . .
N22 C25 C26 111.3(9) . .
C25 C26 C27 112.4(9) . .
C26 C27 C28 114.4(10) . .
N31 C32 N32 109.8(12) . .
C34 C33 N31 106.9(12) . .
C33 C34 N32 108.0(11) . .
C36 C35 N32 113.8(10) . .
C35 C36 C37 113.9(11) . .
C38 C37 C36 113.0(11) . .

loop_
_geom_bond_atom_site_label_1
_geom_bond_atom_site_label_2
_geom_bond_distance
_geom_bond_site_symmetry_2
Bi11 I11 3.0610(7) 3_575
Bi11 I11 3.0611(7) .
Bi11 I12 3.0730(7) .
Bi11 I12 3.0730(7) 3_575
Bi11 I13 3.0782(7) 3_575
Bi11 I13 3.0782(7) .
Bi12 I16 2.8798(8) .
Bi12 I15 2.9195(8) .
Bi12 I14 2.9216(9) .
Bi12 I13 3.3264(8) .
Bi12 I12 3.3560(9) .
Bi12 I11 3.3639(8) .
Bi21 I21 3.0660(8) 3_665
Bi21 I21 3.0660(8) .
Bi21 I23 3.0756(7) .
Bi21 I23 3.0756(7) 3_665
Bi21 I22 3.0779(7) 3_665
Bi21 I22 3.0779(7) .
Bi22 I24 2.8942(8) .
Bi22 I26 2.9095(9) .
Bi22 I25 2.9310(9) .
Bi22 I22 3.3022(9) .
Bi22 I23 3.3478(8) .
Bi22 I21 3.3602(9) .
N11 C12 1.293(15) .
N11 C13 1.340(14) .
N11 C11 1.473(14) .
N12 C12 1.314(14) .
N12 C14 1.395(16) .
N12 C15 1.472(15) .
N21 C22 1.340(14) .
N21 C23 1.363(15) .
N21 C21 1.452(15) .
N22 C22 1.321(14) .
N22 C24 1.355(14) .
N22 C25 1.471(15) .
N31 C32 1.303(15) .
N31 C33 1.372(16) .
N31 C31 1.468(14) .
N32 C32 1.332(14) .
N32 C34 1.356(17) .
N32 C35 1.484(15) .
C13 C14 1.378(16) .
C15 C16 1.533(17) .
C16 C17 1.519(17) .
C17 C18 1.546(18) .
C23 C24 1.368(18) .
C25 C26 1.507(14) .
C26 C27 1.518(16) .
C27 C28 1.525(18) .
C33 C34 1.337(18) .
C35 C36 1.466(16) .
C36 C37 1.521(16) .
C37 C38 1.504(16) .
